data_2234988
loop_
_publ_author_name
'K\"oppen, Robert'
'Emmerling, Franziska'
'Koch, Matthias'

_publ_section_title
;
 <i>rac</i>-1-(2-Aminocarbonyl-2-bromoethyl)pyridinium bromide
;
_journal_coeditor_code FJ2549
_journal_issue 6
_journal_name_full 'Acta Crystallographica Section E'
_journal_page_first o1666
_journal_paper_doi 10.1107/S1600536812019721
_journal_volume 68
_journal_year 2012
_chemical_formula_iupac 'C8 H10 Br N2 O +, Br -'
_chemical_formula_moiety 'C8 H10 Br N2 O +, Br -'
_chemical_formula_sum 'C8 H10 Br2 N2 O'
_chemical_formula_weight 310.00
_chemical_name_systematic
;
<i>rac</i>-1-(2-Aminocarbonyl-2-bromoethyl)pyridinium bromide
;
_space_group_IT_number 14
_symmetry_cell_setting monoclinic
_symmetry_space_group_name_Hall '-P 2ybc'
_symmetry_space_group_name_H-M 'P 1 21/c 1'
_atom_sites_solution_hydrogens geom
_atom_sites_solution_primary direct
_atom_sites_solution_secondary difmap
_audit_creation_method SHELXL-97
_cell_angle_alpha 90.000
_cell_angle_beta 121.501(8)
_cell_angle_gamma 90.000
_cell_formula_units_Z 4
_cell_length_a 8.6024(9)
_cell_length_b 16.1200(19)
_cell_length_c 9.5092(12)
_cell_measurement_reflns_used 42
_cell_measurement_temperature 296(2)
_cell_measurement_theta_max 25
_cell_measurement_theta_min 4
_cell_volume 1124.3(2)
_computing_cell_refinement 'SAINT (Bruker, 2001)'
_computing_data_collection 'SMART (Bruker, 2001)'
_computing_data_reduction 'SAINT (Bruker, 2001)'
_computing_molecular_graphics 'SHELXTL (Sheldrick, 2008) and ORTEPIII (Burnett & Johnson, 1996)'
_computing_publication_material 'SHELXTL (Sheldrick, 2008)'
_computing_structure_refinement 'SHELXL97 (Sheldrick, 2008)'
_computing_structure_solution 'SHELXS97 (Sheldrick, 2008)'
_diffrn_ambient_temperature 296(2)
_diffrn_measured_fraction_theta_full 0.984
_diffrn_measured_fraction_theta_max 0.984
_diffrn_measurement_device_type 'Bruker SMART APEX CCD area-detector'
_diffrn_measurement_method \w/2\q
_diffrn_radiation_monochromator graphite
_diffrn_radiation_source 'fine-focus sealed tube'
_diffrn_radiation_type MoK\a
_diffrn_radiation_wavelength 0.71073
_diffrn_reflns_av_R_equivalents 0.1061
_diffrn_reflns_av_sigmaI/netI 0.0800
_diffrn_reflns_limit_h_max 10
_diffrn_reflns_limit_h_min -10
_diffrn_reflns_limit_k_max 18
_diffrn_reflns_limit_k_min -19
_diffrn_reflns_limit_l_max 11
_diffrn_reflns_limit_l_min -11
_diffrn_reflns_number 10331
_diffrn_reflns_theta_full 26.33
_diffrn_reflns_theta_max 26.33
_diffrn_reflns_theta_min 2.53
_exptl_absorpt_coefficient_mu 7.176
_exptl_absorpt_correction_T_max 0.96
_exptl_absorpt_correction_T_min 0.85
_exptl_absorpt_correction_type multi-scan
_exptl_absorpt_process_details '(SADABS; Bruker, 2001)'
_exptl_crystal_colour colourless
_exptl_crystal_density_diffrn 1.831
_exptl_crystal_density_method 'not measured'
_exptl_crystal_description block
_exptl_crystal_F_000 600
_exptl_crystal_size_max .14
_exptl_crystal_size_mid .11
_exptl_crystal_size_min .05
_refine_diff_density_max 0.962
_refine_diff_density_min -0.564
_refine_ls_extinction_method none
_refine_ls_goodness_of_fit_ref 0.997
_refine_ls_hydrogen_treatment constr
_refine_ls_matrix_type full
_refine_ls_number_parameters 118
_refine_ls_number_reflns 2252
_refine_ls_number_restraints 0
_refine_ls_restrained_S_all 0.997
_refine_ls_R_factor_all 0.0741
_refine_ls_R_factor_gt 0.0444
_refine_ls_shift/su_max 0.000
_refine_ls_shift/su_mean 0.000
_refine_ls_structure_factor_coef Fsqd
_refine_ls_weighting_details 'calc w=1/[\s^2^(Fo^2^)+(0.0659P)^2^+0.0000P] where P=(Fo^2^+2Fc^2^)/3'
_refine_ls_weighting_scheme calc
_refine_ls_wR_factor_gt 0.1230
_refine_ls_wR_factor_ref 0.1294
_reflns_number_gt 1442
_reflns_number_total 2252
_reflns_threshold_expression I>2sigma(I)
_cod_data_source_file fj2549.cif
_cod_data_source_block I
_cod_original_sg_symbol_Hall '-P 2ybc '
_cod_original_sg_symbol_H-M 'P 21/c'
_cod_database_code 2234988
_cod_database_fobs_code 2234988

loop_
_symmetry_equiv_pos_as_xyz
'x, y, z'
'-x, y+1/2, -z+1/2'
'-x, -y, -z'
'x, -y-1/2, z-1/2'

loop_
_atom_site_type_symbol
_atom_site_label
_atom_site_fract_x
_atom_site_fract_y
_atom_site_fract_z
_atom_site_U_iso_or_equiv
_atom_site_adp_type
_atom_site_calc_flag
_atom_site_refinement_flags
_atom_site_occupancy
_atom_site_symmetry_multiplicity
Br Br1 0.23648(10) 0.06295(5) 0.72065(9) 0.0538(3) Uani d . 1 1
O O1 0.3105(6) 0.2759(3) 0.8640(6) 0.0652(15) Uani d . 1 1
N N1 0.6197(6) 0.1137(3) 0.7616(6) 0.0384(12) Uani d . 1 1
N N2 0.0498(7) 0.2553(4) 0.6168(7) 0.0661(18) Uani d . 1 1
H H2A -0.0084 0.2935 0.6335 0.079 Uiso d R 1 1
H H2B -0.0038 0.2274 0.5263 0.079 Uiso d R 1 1
C C1 0.3180(8) 0.1706(4) 0.6882(7) 0.0357(14) Uani d . 1 1
H H1 0.2813 0.1761 0.5722 0.043 Uiso calc R 1 1
C C2 0.2227(9) 0.2392(4) 0.7308(8) 0.0460(16) Uani d . 1 1
C C3 0.5231(8) 0.1790(4) 0.7954(7) 0.0408(15) Uani d . 1 1
H H3A 0.5591 0.2329 0.7764 0.049 Uiso calc R 1 1
H H3B 0.5590 0.1762 0.9104 0.049 Uiso calc R 1 1
C C4 0.6778(10) 0.0453(4) 0.8562(8) 0.0487(17) Uani d . 1 1
H H4 0.6589 0.0398 0.9435 0.058 Uiso calc R 1 1
C C5 0.7646(11) -0.0161(5) 0.8247(9) 0.061(2) Uani d . 1 1
H H5 0.8030 -0.0639 0.8891 0.073 Uiso calc R 1 1
C C6 0.7945(10) -0.0071(5) 0.6982(10) 0.061(2) Uani d . 1 1
H H6 0.8561 -0.0482 0.6778 0.073 Uiso calc R 1 1
C C7 0.7336(10) 0.0633(4) 0.6000(9) 0.0541(18) Uani d . 1 1
H H7 0.7516 0.0698 0.5123 0.065 Uiso calc R 1 1
C C8 0.6458(8) 0.1229(4) 0.6362(8) 0.0432(15) Uani d . 1 1
H H8 0.6038 0.1707 0.5720 0.052 Uiso calc R 1 1
Br Br2 0.79943(9) 0.35088(4) 0.75292(7) 0.0465(3) Uani d . 1 1

loop_
_atom_site_aniso_label
_atom_site_aniso_U_11
_atom_site_aniso_U_22
_atom_site_aniso_U_33
_atom_site_aniso_U_12
_atom_site_aniso_U_13
_atom_site_aniso_U_23
Br1 0.0548(5) 0.0502(5) 0.0573(5) -0.0118(3) 0.0299(4) -0.0013(3)
O1 0.047(3) 0.087(4) 0.050(3) 0.002(3) 0.018(3) -0.035(3)
N1 0.038(3) 0.039(3) 0.038(3) 0.002(2) 0.020(3) -0.003(2)
N2 0.045(4) 0.079(4) 0.054(4) 0.019(3) 0.012(3) -0.027(3)
C1 0.044(4) 0.038(3) 0.027(3) 0.001(3) 0.020(3) -0.001(2)
C2 0.049(5) 0.050(4) 0.041(4) -0.002(3) 0.025(4) -0.005(3)
C3 0.040(4) 0.040(4) 0.044(3) -0.001(3) 0.022(3) -0.003(3)
C4 0.059(5) 0.046(4) 0.041(4) 0.008(3) 0.026(4) 0.006(3)
C5 0.068(5) 0.051(5) 0.057(4) 0.018(4) 0.028(4) 0.010(4)
C6 0.045(4) 0.064(5) 0.067(5) 0.010(4) 0.024(4) -0.016(4)
C7 0.051(5) 0.064(5) 0.053(4) 0.001(4) 0.032(4) -0.001(4)
C8 0.039(4) 0.047(4) 0.043(4) 0.000(3) 0.020(3) 0.004(3)
Br2 0.0511(5) 0.0474(4) 0.0384(4) 0.0015(3) 0.0216(3) -0.0004(3)

loop_
_atom_type_symbol
_atom_type_description
_atom_type_scat_dispersion_real
_atom_type_scat_dispersion_imag
_atom_type_scat_source
C C 0.0033 0.0016 'International Tables Vol C Tables 4.2.6.8 and 6.1.1.4'
H H 0.0000 0.0000 'International Tables Vol C Tables 4.2.6.8 and 6.1.1.4'
Br Br -0.2901 2.4595 'International Tables Vol C Tables 4.2.6.8 and 6.1.1.4'
N N 0.0061 0.0033 'International Tables Vol C Tables 4.2.6.8 and 6.1.1.4'
O O 0.0106 0.0060 'International Tables Vol C Tables 4.2.6.8 and 6.1.1.4'

loop_
_geom_angle_atom_site_label_1
_geom_angle_atom_site_label_2
_geom_angle_atom_site_label_3
_geom_angle
C8 N1 C4 120.9(5)
C8 N1 C3 119.4(5)
C4 N1 C3 119.7(5)
C2 N2 H2A 120.0
C2 N2 H2B 120.0
H2A N2 H2B 120.0
C3 C1 C2 110.5(5)
C3 C1 Br1 111.2(4)
C2 C1 Br1 108.0(4)
C3 C1 H1 109.1
C2 C1 H1 109.1
Br1 C1 H1 109.1
O1 C2 N2 124.5(6)
O1 C2 C1 119.0(6)
N2 C2 C1 116.4(5)
N1 C3 C1 112.3(5)
N1 C3 H3A 109.1
C1 C3 H3A 109.1
N1 C3 H3B 109.1
C1 C3 H3B 109.1
H3A C3 H3B 107.9
N1 C4 C5 120.3(6)
N1 C4 H4 119.9
C5 C4 H4 119.9
C4 C5 C6 119.5(7)
C4 C5 H5 120.2
C6 C5 H5 120.2
C5 C6 C7 120.2(7)
C5 C6 H6 119.9
C7 C6 H6 119.9
C8 C7 C6 117.9(6)
C8 C7 H7 121.1
C6 C7 H7 121.1
N1 C8 C7 121.2(6)
N1 C8 H8 119.4
C7 C8 H8 119.4

loop_
_geom_bond_atom_site_label_1
_geom_bond_atom_site_label_2
_geom_bond_distance
Br1 C1 1.956(6)
O1 C2 1.235(7)
N1 C8 1.333(7)
N1 C4 1.343(8)
N1 C3 1.477(7)
N2 C2 1.330(8)
N2 H2A 0.8599
N2 H2B 0.8601
C1 C3 1.513(8)
C1 C2 1.550(9)
C1 H1 0.9800
C3 H3A 0.9700
C3 H3B 0.9700
C4 C5 1.364(9)
C4 H4 0.9300
C5 C6 1.363(10)
C5 H5 0.9300
C6 C7 1.386(10)
C6 H6 0.9300
C7 C8 1.373(9)
C7 H7 0.9300
C8 H8 0.9300

loop_
_geom_hbond_atom_site_label_D
_geom_hbond_atom_site_label_H
_geom_hbond_atom_site_label_A
_geom_hbond_site_symmetry_A
_geom_hbond_distance_DH
_geom_hbond_distance_HA
_geom_hbond_distance_DA
_geom_hbond_angle_DHA
N2 H2A Br2 1_455 0.86 2.62 3.406(7) 154
N2 H2B Br2 4_465 0.86 2.57 3.428(6) 173

loop_
_geom_torsion_atom_site_label_1
_geom_torsion_atom_site_label_2
_geom_torsion_atom_site_label_3
_geom_torsion_atom_site_label_4
_geom_torsion
C3 C1 C2 O1 -18.5(8)
Br1 C1 C2 O1 103.3(6)
C3 C1 C2 N2 160.2(6)
Br1 C1 C2 N2 -78.1(6)
C8 N1 C3 C1 83.1(7)
C4 N1 C3 C1 -96.1(7)
C2 C1 C3 N1 178.7(5)
Br1 C1 C3 N1 58.8(6)
C8 N1 C4 C5 -0.2(10)
C3 N1 C4 C5 178.9(6)
N1 C4 C5 C6 1.1(11)
C4 C5 C6 C7 -1.5(12)
C5 C6 C7 C8 1.0(11)
C4 N1 C8 C7 -0.3(9)
C3 N1 C8 C7 -179.4(6)
C6 C7 C8 N1 -0.1(10)
